data_4311017
loop_
_publ_author_name
'Bruce E. Hodson'
'Thomas D. McGrath'
'F. Gordon A. Stone'

_publ_contact_author_address
; Department of Chemistry and Biochemistry
  Baylor University
  PO Box 97348
  Waco
  TX, 76798-7348
  USA
;
_publ_contact_author_email Gordon_Stone@baylor.edu
_publ_contact_author_fax '+1 254 710 2403'
_publ_contact_author_name 'Prof. F. Gordon A. Stone'
_publ_contact_author_phone '+1 254 710 4427'
_publ_section_title
;
 Synthesis, Structure and Dynamics of Nickelacarboranes Incorporating the
 [nido-7,9-C~2~B~9~H~11~]^2-^ Ligand
;
_journal_name_full 'Inorganic Chemistry'
_journal_page_first 3090
_journal_page_last 3097
_journal_paper_doi 10.1021/ic035458r
_journal_volume 43
_journal_year 2004
_chemical_formula_sum 'C9 H26 B9 Ni O P'
_chemical_formula_weight 337.27
_chemical_name_systematic
; 
 ? 
;
_space_group_IT_number 19
_symmetry_cell_setting orthorhombic
_symmetry_space_group_name_Hall 'P 2ac 2ab'
_symmetry_space_group_name_H-M 'P 21 21 21'
_atom_sites_solution_hydrogens geom
_atom_sites_solution_primary direct
_atom_sites_solution_secondary difmap
_audit_creation_method SHELXL-97
_cell_angle_alpha 90.00
_cell_angle_beta 90.00
_cell_angle_gamma 90.00
_cell_formula_units_Z 4
_cell_length_a 9.836(3)
_cell_length_b 13.1850(16)
_cell_length_c 13.262(3)
_cell_measurement_reflns_used 25
_cell_measurement_temperature 173(2)
_cell_measurement_theta_max 21.87
_cell_measurement_theta_min 9.29
_cell_volume 1719.9(7)
_computing_cell_refinement 'Enraf-Nonius CAD4 (1989)'
_computing_data_collection 'Enraf-Nonius CAD4 (1989)'
_computing_data_reduction 'XCAD4 Siemens Software (Harms, 1993)'
_computing_molecular_graphics 'XP in SHELXTL-PC (Bruker, 1995)'
_computing_publication_material 'SHELXL-97 (Sheldrick, 1997)'
_computing_structure_refinement 'SHELXL-97 (Sheldrick, 1997)'
_computing_structure_solution 'SHELXS-97 (Sheldrick, 1990)'
_diffrn_ambient_temperature 173(2)
_diffrn_measured_fraction_theta_full 0.998
_diffrn_measured_fraction_theta_max 0.998
_diffrn_measurement_device_type 'Enraf-Nonius CAD4'
_diffrn_measurement_method \w-\q/3
_diffrn_radiation_monochromator graphite
_diffrn_radiation_source 'fine-focus sealed tube'
_diffrn_radiation_type MoK\a
_diffrn_radiation_wavelength 0.71073
_diffrn_reflns_av_R_equivalents 0.0310
_diffrn_reflns_av_sigmaI/netI 0.0584
_diffrn_reflns_limit_h_max 11
_diffrn_reflns_limit_h_min 0
_diffrn_reflns_limit_k_max 15
_diffrn_reflns_limit_k_min 0
_diffrn_reflns_limit_l_max 15
_diffrn_reflns_limit_l_min -15
_diffrn_reflns_number 3319
_diffrn_reflns_theta_full 24.93
_diffrn_reflns_theta_max 24.93
_diffrn_reflns_theta_min 2.18
_diffrn_standards_decay_% 0
_diffrn_standards_interval_count 120
_diffrn_standards_number 3
_exptl_absorpt_coefficient_mu 1.207
_exptl_absorpt_correction_T_max 0.8821
_exptl_absorpt_correction_T_min 0.7489
_exptl_absorpt_correction_type numerical
_exptl_crystal_colour orange
_exptl_crystal_density_diffrn 1.303
_exptl_crystal_density_method 'not measured'
_exptl_crystal_description block
_exptl_crystal_F_000 704
_exptl_crystal_size_max 0.25
_exptl_crystal_size_mid 0.24
_exptl_crystal_size_min 0.11
_refine_diff_density_max 0.350
_refine_diff_density_min -0.331
_refine_diff_density_rms 0.061
_refine_ls_abs_structure_details 'Flack H D (1983), Acta Cryst. A39, 876-881'
_refine_ls_abs_structure_Flack 0.01(2)
_refine_ls_extinction_method none
_refine_ls_goodness_of_fit_ref 1.024
_refine_ls_hydrogen_treatment mixed
_refine_ls_matrix_type full
_refine_ls_number_parameters 190
_refine_ls_number_reflns 3001
_refine_ls_number_restraints 0
_refine_ls_restrained_S_all 1.024
_refine_ls_R_factor_all 0.0557
_refine_ls_R_factor_gt 0.0395
_refine_ls_shift/su_max 0.001
_refine_ls_shift/su_mean 0.000
_refine_ls_structure_factor_coef Fsqd
_refine_ls_weighting_details 'w=1/[\s^2^(Fo^2^)+(0.0336P)^2^+0.1681P] where P=(Fo^2^+2Fc^2^)/3'
_refine_ls_weighting_scheme calc
_refine_ls_wR_factor_gt 0.0737
_refine_ls_wR_factor_ref 0.0789
_reflns_number_gt 2534
_reflns_number_total 3001
_reflns_threshold_expression >2sigma(I)
_cod_data_source_file ic035458rsi20031218_072226_3.cif
_cod_data_source_block 4
_cod_depositor_comments
;
The following automatic conversions were performed:

'_refine_ls_weighting_scheme' value 'calc
w=1/[\s^2^(Fo^2^)+(0.0336P)^2^+0.1681P] where P=(Fo^2^+2Fc^2^)/3' was
changed to 'calc'. New tag '_refine_ls_weighting_details' was
created. The value of the new tag was set to
'w=1/[\s^2^(Fo^2^)+(0.0336P)^2^+0.1681P] where P=(Fo^2^+2Fc^2^)/3'.

Automatic conversion script
Id: cif_fix_values 3143 2015-03-26 13:38:13Z robertas 
;
_cod_original_cell_volume 1719.8(6)
_cod_database_code 4311017

loop_
_symmetry_equiv_pos_as_xyz
'x, y, z'
'-x+1/2, -y, z+1/2'
'-x, y+1/2, -z+1/2'
'x+1/2, -y+1/2, -z'

loop_
_atom_site_label
_atom_site_type_symbol
_atom_site_fract_x
_atom_site_fract_y
_atom_site_fract_z
_atom_site_U_iso_or_equiv
_atom_site_adp_type
_atom_site_occupancy
_atom_site_calc_flag
_atom_site_refinement_flags
_atom_site_disorder_assembly
_atom_site_disorder_group
Ni Ni 1.41878(5) -0.53005(4) -0.03331(4) 0.01807(13) Uani 1 d . . .
C1 C 1.2151(4) -0.5168(3) -0.0951(3) 0.0222(9) Uani 1 d . . .
H1 H 1.2170 -0.4757 -0.1690 0.027 Uiso 1 calc R . .
B3 B 1.2786(5) -0.6373(4) -0.0834(4) 0.0248(12) Uani 1 d . . .
H3 H 1.3304 -0.6790 -0.1461 0.030 Uiso 1 calc R . .
B4 B 1.0999(6) -0.6115(4) -0.0871(4) 0.0303(12) Uani 1 d . . .
H4 H 1.0338 -0.6356 -0.1515 0.036 Uiso 1 calc R . .
B5 B 1.0749(5) -0.4959(3) -0.0226(4) 0.0267(11) Uani 1 d . . .
H5 H 0.9895 -0.4430 -0.0416 0.032 Uiso 1 calc R . .
B6 B 1.2410(5) -0.4532(4) 0.0102(3) 0.0228(11) Uani 1 d . . .
H6 H 1.2623 -0.3698 0.0108 0.027 Uiso 1 calc R . .
C7 C 1.3159(4) -0.6562(3) 0.0409(3) 0.0202(9) Uani 1 d . . .
H7 H 1.3904 -0.7156 0.0654 0.024 Uiso 1 calc R . .
B8 B 1.1655(5) -0.7004(4) 0.0005(3) 0.0258(12) Uani 1 d . . .
H8 H 1.1419 -0.7831 -0.0067 0.031 Uiso 1 calc R . .
B9 B 1.0429(5) -0.6099(3) 0.0403(4) 0.0272(11) Uani 1 d . . .
H9 H 0.9367 -0.6316 0.0620 0.033 Uiso 1 calc R . .
B10 B 1.1362(5) -0.5106(4) 0.1026(4) 0.0233(12) Uani 1 d . . .
H10 H 1.0949 -0.4644 0.1665 0.028 Uiso 1 calc R . .
B11 B 1.3103(5) -0.5460(4) 0.1022(4) 0.0213(11) Uani 1 d . . .
H11 H 1.3795 -0.5271 0.1666 0.026 Uiso 1 calc R . .
B12 B 1.1811(5) -0.6408(4) 0.1181(4) 0.0217(11) Uani 1 d . . .
H12 H 1.1649 -0.6824 0.1907 0.026 Uiso 1 calc R . .
C11 C 1.5388(4) -0.5688(3) -0.1257(3) 0.0253(10) Uani 1 d . . .
O11 O 1.6151(3) -0.5925(2) -0.1853(2) 0.0390(9) Uani 1 d . . .
P P 1.56128(10) -0.42123(7) 0.03190(9) 0.0195(2) Uani 1 d . . .
C21 C 1.4978(4) -0.3259(3) 0.1202(3) 0.0249(10) Uani 1 d . . .
H21A H 1.4407 -0.2772 0.0824 0.030 Uiso 1 calc R . .
H21B H 1.4386 -0.3601 0.1700 0.030 Uiso 1 calc R . .
C22 C 1.6062(5) -0.2664(3) 0.1773(3) 0.0312(11) Uani 1 d . . .
H22A H 1.5623 -0.2175 0.2223 0.047 Uiso 1 calc R . .
H22B H 1.6642 -0.2303 0.1291 0.047 Uiso 1 calc R . .
H22C H 1.6618 -0.3133 0.2171 0.047 Uiso 1 calc R . .
C31 C 1.6467(5) -0.3471(4) -0.0655(3) 0.0295(11) Uani 1 d . . .
H31A H 1.7087 -0.2981 -0.0327 0.035 Uiso 1 calc R . .
H31B H 1.7028 -0.3933 -0.1071 0.035 Uiso 1 calc R . .
C32 C 1.5509(6) -0.2896(4) -0.1341(4) 0.0493(15) Uani 1 d . . .
H32A H 1.6037 -0.2511 -0.1837 0.074 Uiso 1 calc R . .
H32B H 1.4957 -0.2428 -0.0939 0.074 Uiso 1 calc R . .
H32C H 1.4913 -0.3376 -0.1692 0.074 Uiso 1 calc R . .
C41 C 1.7043(4) -0.4851(4) 0.0926(3) 0.0289(11) Uani 1 d . . .
H41A H 1.7507 -0.5275 0.0415 0.035 Uiso 1 calc R . .
H41B H 1.7699 -0.4328 0.1151 0.035 Uiso 1 calc R . .
C42 C 1.6694(5) -0.5521(3) 0.1828(3) 0.0324(11) Uani 1 d . . .
H42A H 1.7529 -0.5824 0.2097 0.049 Uiso 1 calc R . .
H42B H 1.6071 -0.6059 0.1615 0.049 Uiso 1 calc R . .
H42C H 1.6260 -0.5109 0.2352 0.049 Uiso 1 calc R . .

loop_
_atom_site_aniso_label
_atom_site_aniso_U_11
_atom_site_aniso_U_22
_atom_site_aniso_U_33
_atom_site_aniso_U_23
_atom_site_aniso_U_13
_atom_site_aniso_U_12
Ni 0.0191(2) 0.0187(2) 0.0164(2) -0.0010(3) 0.0013(3) -0.0005(2)
C1 0.022(2) 0.026(2) 0.018(2) 0.002(2) -0.0040(17) -0.004(2)
B3 0.026(3) 0.026(3) 0.023(3) -0.006(2) 0.003(2) -0.002(2)
B4 0.024(3) 0.036(3) 0.031(3) 0.001(2) -0.005(3) -0.008(3)
B5 0.019(2) 0.028(3) 0.033(3) 0.004(2) -0.001(3) 0.000(2)
B6 0.022(2) 0.021(3) 0.025(3) 0.002(2) -0.0003(19) 0.002(2)
C7 0.020(2) 0.020(2) 0.021(2) 0.003(2) 0.001(2) -0.0002(17)
B8 0.023(3) 0.028(3) 0.027(3) -0.002(2) 0.000(2) -0.008(2)
B9 0.019(2) 0.025(2) 0.037(3) 0.004(3) 0.000(3) -0.0009(19)
B10 0.022(3) 0.025(3) 0.023(2) -0.003(2) 0.000(2) 0.002(2)
B11 0.019(2) 0.024(3) 0.021(2) 0.005(2) 0.0023(19) 0.001(2)
B12 0.021(3) 0.020(3) 0.023(3) -0.001(2) 0.002(2) 0.003(2)
C11 0.027(3) 0.023(2) 0.026(2) 0.0009(19) 0.002(2) 0.0001(19)
O11 0.039(2) 0.041(2) 0.0370(19) -0.0050(16) 0.0158(17) 0.0028(17)
P 0.0201(5) 0.0203(5) 0.0182(5) 0.0007(5) -0.0006(5) -0.0017(4)
C21 0.025(2) 0.024(2) 0.025(2) -0.0033(19) 0.002(2) 0.001(2)
C22 0.041(3) 0.026(2) 0.027(2) -0.003(2) -0.002(2) -0.004(2)
C31 0.039(3) 0.026(2) 0.023(2) -0.0018(19) 0.0048(19) -0.009(2)
C32 0.072(4) 0.039(3) 0.038(3) 0.015(2) -0.002(3) -0.008(3)
C41 0.020(2) 0.036(3) 0.031(2) -0.002(2) -0.0043(19) 0.000(2)
C42 0.034(3) 0.031(3) 0.032(3) 0.005(2) -0.010(2) 0.007(2)

loop_
_atom_type_symbol
_atom_type_description
_atom_type_scat_dispersion_real
_atom_type_scat_dispersion_imag
_atom_type_scat_source
C C 0.0033 0.0016 'International Tables Vol C Tables 4.2.6.8 and 6.1.1.4'
H H 0.0000 0.0000 'International Tables Vol C Tables 4.2.6.8 and 6.1.1.4'
B B 0.0013 0.0007 'International Tables Vol C Tables 4.2.6.8 and 6.1.1.4'
O O 0.0106 0.0060 'International Tables Vol C Tables 4.2.6.8 and 6.1.1.4'
P P 0.1023 0.0942 'International Tables Vol C Tables 4.2.6.8 and 6.1.1.4'
Ni Ni 0.3393 1.1124 'International Tables Vol C Tables 4.2.6.8 and 6.1.1.4'

loop_
_geom_angle_atom_site_label_1
_geom_angle_atom_site_label_2
_geom_angle_atom_site_label_3
_geom_angle
_geom_angle_site_symmetry_1
_geom_angle_site_symmetry_3
_geom_angle_publ_flag
C11 Ni B3 91.41(19) . . ?
C11 Ni B11 154.03(19) . . ?
B3 Ni B11 82.45(19) . . ?
C11 Ni B6 151.73(18) . . ?
B3 Ni B6 82.2(2) . . ?
B11 Ni B6 52.45(17) . . ?
C11 Ni C1 112.06(17) . . ?
B3 Ni C1 47.47(18) . . ?
B11 Ni C1 82.08(17) . . ?
B6 Ni C1 45.36(16) . . ?
C11 Ni C7 113.60(17) . . ?
B3 Ni C7 47.12(17) . . ?
B11 Ni C7 45.74(17) . . ?
B6 Ni C7 81.83(17) . . ?
C1 Ni C7 78.69(15) . . ?
C11 Ni P 92.04(14) . . ?
B3 Ni P 175.26(15) . . ?
B11 Ni P 93.04(14) . . ?
B6 Ni P 96.23(14) . . ?
C1 Ni P 133.52(12) . . ?
C7 Ni P 128.29(12) . . ?
B6 C1 B4 115.2(3) . . ?
B6 C1 B5 64.2(3) . . ?
B4 C1 B5 62.7(3) . . ?
B6 C1 B3 109.7(3) . . ?
B4 C1 B3 63.5(3) . . ?
B5 C1 B3 113.2(3) . . ?
B6 C1 Ni 65.1(2) . . ?
B4 C1 Ni 122.4(3) . . ?
B5 C1 Ni 123.1(3) . . ?
B3 C1 Ni 63.6(2) . . ?
C7 B3 C1 107.5(3) . . ?
C7 B3 B8 57.5(2) . . ?
C1 B3 B8 105.2(3) . . ?
C7 B3 B4 105.4(3) . . ?
C1 B3 B4 57.5(3) . . ?
B8 B3 B4 59.5(3) . . ?
C7 B3 Ni 69.5(2) . . ?
C1 B3 Ni 69.0(2) . . ?
B8 B3 Ni 122.1(3) . . ?
B4 B3 Ni 121.9(3) . . ?
C1 B4 B5 59.0(3) . . ?
C1 B4 B8 106.6(4) . . ?
B5 B4 B8 107.7(3) . . ?
C1 B4 B9 105.2(3) . . ?
B5 B4 B9 59.1(3) . . ?
B8 B4 B9 60.0(3) . . ?
C1 B4 B3 59.0(3) . . ?
B5 B4 B3 106.7(4) . . ?
B8 B4 B3 59.9(3) . . ?
B9 B4 B3 106.6(3) . . ?
C1 B5 B9 106.0(3) . . ?
C1 B5 B4 58.2(3) . . ?
B9 B5 B4 60.9(3) . . ?
C1 B5 B10 103.6(3) . . ?
B9 B5 B10 61.4(3) . . ?
B4 B5 B10 108.1(3) . . ?
C1 B5 B6 56.4(2) . . ?
B9 B5 B6 108.7(3) . . ?
B4 B5 B6 105.3(3) . . ?
B10 B5 B6 59.7(3) . . ?
C1 B6 B10 106.2(3) . . ?
C1 B6 B5 59.4(3) . . ?
B10 B6 B5 60.0(3) . . ?
C1 B6 B11 106.2(3) . . ?
B10 B6 B11 58.5(3) . . ?
B5 B6 B11 106.8(3) . . ?
C1 B6 Ni 69.6(2) . . ?
B10 B6 Ni 117.9(3) . . ?
B5 B6 Ni 122.9(3) . . ?
B11 B6 Ni 63.7(2) . . ?
B11 C7 B8 115.4(3) . . ?
B11 C7 B12 64.7(3) . . ?
B8 C7 B12 62.8(3) . . ?
B11 C7 B3 109.7(3) . . ?
B8 C7 B3 63.4(3) . . ?
B12 C7 B3 113.5(3) . . ?
B11 C7 Ni 64.5(2) . . ?
B8 C7 Ni 121.9(3) . . ?
B12 C7 Ni 123.1(3) . . ?
B3 C7 Ni 63.4(2) . . ?
C7 B8 B12 58.9(3) . . ?
C7 B8 B4 107.5(4) . . ?
B12 B8 B4 108.6(4) . . ?
C7 B8 B9 105.7(3) . . ?
B12 B8 B9 59.6(3) . . ?
B4 B8 B9 60.3(3) . . ?
C7 B8 B3 59.1(3) . . ?
B12 B8 B3 107.0(4) . . ?
B4 B8 B3 60.6(3) . . ?
B9 B8 B3 107.3(4) . . ?
B5 B9 B12 109.9(3) . . ?
B5 B9 B8 108.2(3) . . ?
B12 B9 B8 59.5(3) . . ?
B5 B9 B4 60.0(3) . . ?
B12 B9 B4 108.1(3) . . ?
B8 B9 B4 59.7(3) . . ?
B5 B9 B10 60.1(3) . . ?
B12 B9 B10 60.3(3) . . ?
B8 B9 B10 106.2(3) . . ?
B4 B9 B10 106.4(3) . . ?
B6 B10 B11 63.2(3) . . ?
B6 B10 B5 60.3(3) . . ?
B11 B10 B5 110.7(3) . . ?
B6 B10 B12 110.3(3) . . ?
B11 B10 B12 60.6(3) . . ?
B5 B10 B12 107.2(3) . . ?
B6 B10 B9 106.9(3) . . ?
B11 B10 B9 107.4(3) . . ?
B5 B10 B9 58.5(3) . . ?
B12 B10 B9 58.6(3) . . ?
C7 B11 B10 105.3(3) . . ?
C7 B11 B12 58.2(3) . . ?
B10 B11 B12 60.0(3) . . ?
C7 B11 B6 105.5(3) . . ?
B10 B11 B6 58.3(3) . . ?
B12 B11 B6 106.0(3) . . ?
C7 B11 Ni 69.7(2) . . ?
B10 B11 Ni 117.8(3) . . ?
B12 B11 Ni 122.0(3) . . ?
B6 B11 Ni 63.8(2) . . ?
C7 B12 B8 58.3(3) . . ?
C7 B12 B9 106.3(3) . . ?
B8 B12 B9 60.9(3) . . ?
C7 B12 B10 103.9(3) . . ?
B8 B12 B10 107.9(4) . . ?
B9 B12 B10 61.1(3) . . ?
C7 B12 B11 57.1(2) . . ?
B8 B12 B11 105.6(3) . . ?
B9 B12 B11 108.6(3) . . ?
B10 B12 B11 59.5(3) . . ?
O11 C11 Ni 179.3(4) . . ?
C31 P C41 101.8(2) . . ?
C31 P C21 104.0(2) . . ?
C41 P C21 107.3(2) . . ?
C31 P Ni 111.51(15) . . ?
C41 P Ni 111.47(16) . . ?
C21 P Ni 119.10(14) . . ?
C22 C21 P 115.7(3) . . ?
C32 C31 P 114.1(3) . . ?
C42 C41 P 116.1(3) . . ?

loop_
_geom_bond_atom_site_label_1
_geom_bond_atom_site_label_2
_geom_bond_distance
_geom_bond_site_symmetry_2
_geom_bond_publ_flag
Ni C11 1.777(4) . ?
Ni B3 2.084(5) . ?
Ni B11 2.100(5) . ?
Ni B6 2.102(5) . ?
Ni C1 2.172(4) . ?
Ni C7 2.182(4) . ?
Ni P 2.1843(11) . ?
C1 B6 1.649(6) . ?
C1 B4 1.689(6) . ?
C1 B5 1.703(6) . ?
C1 B3 1.715(7) . ?
B3 C7 1.707(6) . ?
B3 B8 1.779(7) . ?
B3 B4 1.791(7) . ?
B4 B5 1.765(7) . ?
B4 B8 1.771(7) . ?
B4 B9 1.781(7) . ?
B5 B9 1.749(6) . ?
B5 B10 1.777(7) . ?
B5 B6 1.782(7) . ?
B6 B10 1.771(7) . ?
B6 B11 1.857(6) . ?
C7 B11 1.666(6) . ?
C7 B8 1.678(6) . ?
C7 B12 1.687(6) . ?
B8 B12 1.753(7) . ?
B8 B9 1.777(7) . ?
B9 B12 1.754(7) . ?
B9 B10 1.800(7) . ?
B10 B11 1.775(6) . ?
B10 B12 1.785(7) . ?
B11 B12 1.795(7) . ?
C11 O11 1.134(5) . ?
P C31 1.825(4) . ?
P C41 1.827(4) . ?
P C21 1.828(4) . ?
C21 C22 1.524(6) . ?
C31 C32 1.513(6) . ?
C41 C42 1.526(6) . ?
